data_4300535
_journal_name_full 'Inorganic Chemistry'
_journal_paper_doi 10.1021/ic0514905
_journal_year 2006
_chemical_formula_sum 'C35 H27 Cl4 F6 N10 P Ru'
_chemical_formula_weight 975.51
_space_group_IT_number 14
_symmetry_cell_setting monoclinic
_symmetry_space_group_name_Hall '-P 2ybc'
_symmetry_space_group_name_H-M 'P 1 21/c 1'
_cell_angle_alpha 90.00
_cell_angle_beta 92.827(2)
_cell_angle_gamma 90.00
_cell_formula_units_Z 4
_cell_length_a 8.5520(4)
_cell_length_b 21.0605(10)
_cell_length_c 21.1224(9)
_cell_measurement_temperature 100(2)
_cell_volume 3799.7(3)
_diffrn_ambient_temperature 100(2)
_exptl_crystal_density_diffrn 1.705
_cod_depositor_comments
;
The following automatic conversions were performed:
'_symmetry_cell_setting' value 'Monoclinic' changed to 'monoclinic'
according to '/home/saulius/struct/CIF-dictionaries/cif_core.dic'
dictionary named 'cif_core.dic' version 2.4.1 from 2010-06-29.

Automatic conversion script
Id: cif_fix_enum 1527 2010-12-29 10:47:43Z saulius 
;
_cod_original_sg_symbol_H-M 'P 21/c'
_cod_database_code 4300535

loop_
_symmetry_equiv_pos_as_xyz
'x, y, z'
'-x, y+1/2, -z+1/2'
'-x, -y, -z'
'x, -y-1/2, z-1/2'

loop_
_atom_site_label
_atom_site_type_symbol
_atom_site_fract_x
_atom_site_fract_y
_atom_site_fract_z
_atom_site_U_iso_or_equiv
_atom_site_adp_type
_atom_site_occupancy
_atom_site_symmetry_multiplicity
_atom_site_calc_flag
_atom_site_refinement_flags
_atom_site_disorder_assembly
_atom_site_disorder_group
Ru1 Ru 0.41422(3) 0.306522(13) 0.813154(13) 0.01323(10) Uani 1 1 d . . .
N1 N 0.5070(3) 0.22200(15) 0.78103(14) 0.0168(6) Uani 1 1 d . . .
C1 C 0.5466(4) 0.20890(18) 0.72098(17) 0.0204(8) Uani 1 1 d . . .
H1 H 0.5326 0.2408 0.6894 0.024 Uiso 1 1 calc R . .
C2 C 0.6069(5) 0.1506(2) 0.70427(19) 0.0260(9) Uani 1 1 d . . .
H2 H 0.6333 0.1428 0.6618 0.031 Uiso 1 1 calc R . .
C3 C 0.6284(5) 0.1037(2) 0.7495(2) 0.0291(9) Uani 1 1 d . . .
H3 H 0.6707 0.0637 0.7388 0.035 Uiso 1 1 calc R . .
C4 C 0.5875(5) 0.11613(19) 0.81054(19) 0.0253(9) Uani 1 1 d . . .
H4 H 0.6016 0.0846 0.8425 0.030 Uiso 1 1 calc R . .
C5 C 0.5255(4) 0.17497(17) 0.82495(17) 0.0175(8) Uani 1 1 d . . .
C6 C 0.4665(4) 0.19073(18) 0.88736(17) 0.0185(8) Uani 1 1 d . . .
C7 C 0.4870(5) 0.15295(18) 0.94074(18) 0.0227(8) Uani 1 1 d . . .
H7 H 0.5454 0.1147 0.9387 0.027 Uiso 1 1 calc R . .
C8 C 0.4230(5) 0.17052(19) 0.99689(19) 0.0254(9) Uani 1 1 d . . .
H8 H 0.4374 0.1450 1.0338 0.031 Uiso 1 1 calc R . .
C9 C 0.3371(5) 0.22639(19) 0.99793(18) 0.0238(8) Uani 1 1 d . . .
H9 H 0.2894 0.2393 1.0355 0.029 Uiso 1 1 calc R . .
C10 C 0.3217(4) 0.26315(18) 0.94371(17) 0.0180(8) Uani 1 1 d . . .
H10 H 0.2632 0.3014 0.9450 0.022 Uiso 1 1 calc R . .
N2 N 0.3863(3) 0.24684(14) 0.88924(14) 0.0159(6) Uani 1 1 d . . .
N3 N 0.1907(3) 0.29986(14) 0.77148(13) 0.0154(6) Uani 1 1 d . . .
C11 C 0.1323(4) 0.25494(19) 0.73191(17) 0.0198(8) Uani 1 1 d . . .
H11 H 0.1970 0.2200 0.7221 0.024 Uiso 1 1 calc R . .
C12 C -0.0182(5) 0.2575(2) 0.70478(18) 0.0236(9) Uani 1 1 d . . .
H12 H -0.0558 0.2247 0.6771 0.028 Uiso 1 1 calc R . .
C13 C -0.1134(5) 0.3084(2) 0.71844(18) 0.0242(9) Uani 1 1 d . . .
H13 H -0.2172 0.3111 0.7004 0.029 Uiso 1 1 calc R . .
C14 C -0.0544(4) 0.35548(19) 0.75890(18) 0.0215(8) Uani 1 1 d . . .
H14 H -0.1176 0.3908 0.7688 0.026 Uiso 1 1 calc R . .
C15 C 0.0973(4) 0.35063(18) 0.78473(17) 0.0180(8) Uani 1 1 d . . .
C16 C 0.1709(4) 0.39937(18) 0.82640(16) 0.0172(8) Uani 1 1 d . . .
C17 C 0.1075(4) 0.45677(19) 0.84483(18) 0.0217(8) Uani 1 1 d . . .
H17 H 0.0024 0.4674 0.8325 0.026 Uiso 1 1 calc R . .
C18 C 0.1992(5) 0.49829(19) 0.88146(18) 0.0219(8) Uani 1 1 d . . .
H18 H 0.1562 0.5375 0.8944 0.026 Uiso 1 1 calc R . .
C19 C 0.3537(4) 0.48331(18) 0.89950(17) 0.0201(8) Uani 1 1 d . . .
H19 H 0.4178 0.5124 0.9234 0.024 Uiso 1 1 calc R . .
C20 C 0.4114(4) 0.42467(17) 0.88163(16) 0.0158(7) Uani 1 1 d . . .
N4 N 0.3204(3) 0.38413(14) 0.84593(13) 0.0146(6) Uani 1 1 d . . .
C21 C 0.5706(4) 0.39932(17) 0.89582(16) 0.0165(7) Uani 1 1 d . . .
C22 C 0.6815(4) 0.42984(18) 0.93512(17) 0.0194(8) Uani 1 1 d . . .
H22 H 0.6572 0.4691 0.9544 0.023 Uiso 1 1 calc R . .
C23 C 0.8285(4) 0.40253(19) 0.94604(18) 0.0223(8) Uani 1 1 d . . .
H23 H 0.9064 0.4229 0.9725 0.027 Uiso 1 1 calc R . .
C24 C 0.8583(4) 0.34509(19) 0.91750(17) 0.0208(8) Uani 1 1 d . . .
H24 H 0.9575 0.3253 0.9243 0.025 Uiso 1 1 calc R . .
C25 C 0.7439(4) 0.31654(18) 0.87911(17) 0.0178(8) Uani 1 1 d . . .
H25 H 0.7662 0.2769 0.8600 0.021 Uiso 1 1 calc R . .
N5 N 0.6019(3) 0.34273(14) 0.86773(13) 0.0147(6) Uani 1 1 d . . .
N6 N 0.5708(4) 0.41265(15) 0.74707(14) 0.0187(7) Uani 1 1 d . . .
N7 N 0.4801(3) 0.36185(14) 0.73703(14) 0.0152(6) Uani 1 1 d . . .
N8 N 0.4433(4) 0.35199(16) 0.67694(15) 0.0221(7) Uani 1 1 d . . .
N9 N 0.5131(4) 0.39759(15) 0.64434(15) 0.0221(7) Uani 1 1 d . . .
C26 C 0.5898(4) 0.43366(18) 0.68823(17) 0.0185(8) Uani 1 1 d . . .
C27 C 0.6871(4) 0.48921(18) 0.67473(17) 0.0199(8) Uani 1 1 d . . .
C28 C 0.7185(5) 0.50482(19) 0.61205(18) 0.0234(8) Uani 1 1 d . . .
H28 H 0.6763 0.4797 0.5780 0.028 Uiso 1 1 calc R . .
C29 C 0.8105(5) 0.55664(19) 0.59987(18) 0.0245(9) Uani 1 1 d . . .
H29 H 0.8321 0.5670 0.5574 0.029 Uiso 1 1 calc R . .
C30 C 0.8722(5) 0.59412(19) 0.64981(19) 0.0247(9) Uani 1 1 d . . .
C31 C 0.8416(5) 0.57858(19) 0.71212(19) 0.0246(9) Uani 1 1 d . . .
H31 H 0.8838 0.6037 0.7462 0.030 Uiso 1 1 calc R . .
C32 C 0.7490(5) 0.52622(18) 0.72419(18) 0.0222(8) Uani 1 1 d . . .
H32 H 0.7280 0.5156 0.7667 0.027 Uiso 1 1 calc R . .
C33 C 0.9666(5) 0.6484(2) 0.63615(19) 0.0280(9) Uani 1 1 d . . .
N10 N 1.0391(5) 0.6916(2) 0.6240(2) 0.0428(10) Uani 1 1 d . . .
C34 C 0.1685(12) 0.4549(5) 0.6012(5) 0.025(3) Uiso 0.609(9) 1 d PD A 1
H34A H 0.2516 0.4236 0.5934 0.030 Uiso 0.609(9) 1 calc PR A 1
H34B H 0.0664 0.4351 0.5892 0.030 Uiso 0.609(9) 1 calc PR A 1
Cl1 Cl 0.1746(4) 0.47460(12) 0.68419(13) 0.0299(7) Uiso 0.609(9) 1 d PD A 1
Cl2 Cl 0.1953(3) 0.52331(12) 0.55290(8) 0.0294(8) Uiso 0.609(9) 1 d PD A 1
C34' C 0.165(3) 0.4430(10) 0.5978(10) 0.072(10) Uiso 0.391(9) 1 d PD A 2
H34C H 0.0622 0.4314 0.5775 0.086 Uiso 0.391(9) 1 calc PR A 2
H34D H 0.2330 0.4049 0.5984 0.086 Uiso 0.391(9) 1 calc PR A 2
Cl1' Cl 0.2497(7) 0.5034(3) 0.55541(19) 0.0546(14) Uiso 0.391(9) 1 d PD A 2
Cl2' Cl 0.1414(6) 0.4689(2) 0.6737(2) 0.0374(12) Uiso 0.391(9) 1 d PD A 2
C35 C 0.8665(7) 0.2264(2) 0.0307(3) 0.0514(14) Uani 1 1 d . . .
H35A H 0.8673 0.2297 -0.0160 0.062 Uiso 1 1 calc R . .
H35B H 0.9688 0.2418 0.0486 0.062 Uiso 1 1 calc R . .
Cl3 Cl 0.71615(15) 0.27464(6) 0.05830(6) 0.0454(3) Uani 1 1 d . . .
Cl4 Cl 0.84191(17) 0.14756(6) 0.05195(7) 0.0544(4) Uani 1 1 d . . .
P1 P 0.79342(11) 0.61197(5) 0.91585(4) 0.0187(2) Uani 1 1 d . . .
F1 F 0.8829(3) 0.55202(11) 0.94774(11) 0.0282(5) Uani 1 1 d . . .
F2 F 0.7002(3) 0.56579(12) 0.86721(11) 0.0358(6) Uani 1 1 d . . .
F3 F 0.9320(3) 0.61843(13) 0.86735(12) 0.0399(6) Uani 1 1 d . . .
F4 F 0.7085(3) 0.67219(11) 0.88387(11) 0.0338(6) Uani 1 1 d . . .
F5 F 0.8883(3) 0.65820(11) 0.96461(11) 0.0281(5) Uani 1 1 d . . .
F6 F 0.6575(3) 0.60487(12) 0.96419(11) 0.0327(6) Uani 1 1 d . . .

loop_
_atom_site_aniso_label
_atom_site_aniso_U_11
_atom_site_aniso_U_22
_atom_site_aniso_U_33
_atom_site_aniso_U_23
_atom_site_aniso_U_13
_atom_site_aniso_U_12
Ru1 0.01366(15) 0.01520(16) 0.01074(15) -0.00031(11) -0.00033(10) 0.00034(12)
N1 0.0156(15) 0.0205(16) 0.0141(15) -0.0012(13) -0.0022(12) -0.0031(13)
C1 0.0213(19) 0.024(2) 0.0154(19) -0.0035(15) 0.0008(15) -0.0026(16)
C2 0.032(2) 0.026(2) 0.020(2) -0.0044(17) 0.0032(16) 0.0035(18)
C3 0.039(2) 0.021(2) 0.027(2) -0.0056(17) 0.0025(18) 0.0085(18)
C4 0.035(2) 0.020(2) 0.021(2) -0.0013(16) -0.0012(17) 0.0031(17)
C5 0.0165(18) 0.0174(19) 0.0182(19) -0.0010(15) -0.0021(14) -0.0017(14)
C6 0.0194(18) 0.0190(19) 0.0167(18) -0.0011(15) -0.0023(14) -0.0001(15)
C7 0.028(2) 0.018(2) 0.022(2) 0.0018(16) -0.0039(16) 0.0019(16)
C8 0.030(2) 0.024(2) 0.022(2) 0.0054(17) -0.0014(16) -0.0013(17)
C9 0.026(2) 0.029(2) 0.0168(19) -0.0005(16) 0.0035(15) 0.0006(17)
C10 0.0182(18) 0.0176(19) 0.0182(18) -0.0003(15) 0.0019(14) 0.0002(15)
N2 0.0134(14) 0.0179(16) 0.0160(15) -0.0007(12) -0.0028(11) -0.0008(12)
N3 0.0170(15) 0.0172(16) 0.0119(15) 0.0038(12) 0.0011(12) -0.0014(12)
C11 0.0213(19) 0.022(2) 0.0164(18) 0.0022(16) 0.0011(15) -0.0022(16)
C12 0.025(2) 0.028(2) 0.0169(19) -0.0006(16) -0.0039(15) -0.0052(17)
C13 0.0203(19) 0.032(2) 0.019(2) 0.0026(17) -0.0045(15) -0.0013(17)
C14 0.0181(19) 0.027(2) 0.0197(19) 0.0050(16) 0.0013(15) 0.0008(16)
C15 0.0180(18) 0.022(2) 0.0138(17) 0.0025(15) 0.0018(14) 0.0005(15)
C16 0.0164(18) 0.023(2) 0.0126(17) 0.0028(15) 0.0016(14) -0.0003(15)
C17 0.0182(19) 0.024(2) 0.023(2) 0.0033(16) 0.0037(15) 0.0040(16)
C18 0.026(2) 0.020(2) 0.0208(19) 0.0007(16) 0.0057(16) 0.0033(16)
C19 0.024(2) 0.021(2) 0.0153(18) -0.0020(15) 0.0039(15) -0.0001(16)
C20 0.0189(18) 0.0190(19) 0.0095(16) -0.0011(14) 0.0016(13) -0.0018(15)
N4 0.0165(15) 0.0173(16) 0.0100(14) 0.0023(12) 0.0020(11) 0.0012(12)
C21 0.0189(18) 0.0181(19) 0.0127(17) 0.0028(14) 0.0003(14) -0.0011(15)
C22 0.0223(19) 0.0194(19) 0.0165(18) -0.0008(15) -0.0002(15) -0.0024(16)
C23 0.0213(19) 0.025(2) 0.0201(19) -0.0006(16) -0.0041(15) -0.0051(16)
C24 0.0175(18) 0.028(2) 0.0167(18) 0.0028(16) -0.0013(14) 0.0021(16)
C25 0.0174(18) 0.021(2) 0.0154(18) 0.0007(15) 0.0011(14) 0.0019(15)
N5 0.0172(15) 0.0155(16) 0.0114(14) 0.0003(12) 0.0002(12) -0.0004(12)
N6 0.0207(16) 0.0202(17) 0.0153(15) 0.0006(13) 0.0029(12) -0.0009(13)
N7 0.0115(14) 0.0136(15) 0.0199(16) -0.0060(12) -0.0038(12) 0.0008(12)
N8 0.0246(17) 0.0258(18) 0.0160(16) 0.0007(13) 0.0018(13) -0.0033(14)
N9 0.0250(17) 0.0222(18) 0.0190(16) 0.0021(13) 0.0010(13) -0.0019(14)
C26 0.0188(18) 0.022(2) 0.0149(18) -0.0003(15) 0.0009(14) 0.0018(16)
C27 0.0219(19) 0.020(2) 0.0176(19) 0.0008(15) 0.0010(15) 0.0026(16)
C28 0.032(2) 0.024(2) 0.0146(19) -0.0009(16) 0.0000(16) -0.0007(17)
C29 0.031(2) 0.028(2) 0.0147(19) 0.0001(16) 0.0022(16) 0.0017(18)
C30 0.024(2) 0.024(2) 0.027(2) 0.0034(17) 0.0025(16) -0.0002(17)
C31 0.027(2) 0.024(2) 0.022(2) -0.0033(17) 0.0007(16) 0.0008(17)
C32 0.025(2) 0.024(2) 0.0175(19) 0.0001(16) 0.0026(15) 0.0008(16)
C33 0.033(2) 0.030(2) 0.020(2) 0.0002(17) 0.0009(17) -0.003(2)
N10 0.049(2) 0.040(2) 0.039(2) 0.0003(19) 0.0014(19) -0.018(2)
C35 0.067(4) 0.039(3) 0.049(3) -0.001(2) 0.020(3) -0.007(3)
Cl3 0.0450(7) 0.0525(8) 0.0391(7) -0.0063(6) 0.0065(5) -0.0051(6)
Cl4 0.0571(8) 0.0415(7) 0.0632(9) 0.0132(6) -0.0125(7) -0.0050(6)
P1 0.0221(5) 0.0198(5) 0.0138(5) -0.0007(4) -0.0023(4) 0.0004(4)
F1 0.0301(13) 0.0221(12) 0.0316(13) 0.0015(10) -0.0071(10) 0.0010(10)
F2 0.0461(15) 0.0350(14) 0.0248(13) -0.0084(11) -0.0126(11) -0.0023(12)
F3 0.0428(15) 0.0439(16) 0.0347(14) 0.0031(12) 0.0178(12) 0.0023(12)
F4 0.0422(14) 0.0286(13) 0.0292(13) 0.0035(10) -0.0112(11) 0.0078(11)
F5 0.0298(12) 0.0242(12) 0.0295(13) -0.0076(10) -0.0082(10) -0.0001(10)
F6 0.0270(12) 0.0447(15) 0.0271(13) 0.0002(11) 0.0082(10) -0.0012(11)

loop_
_geom_bond_atom_site_label_1
_geom_bond_atom_site_label_2
_geom_bond_distance
_geom_bond_site_symmetry_2
_geom_bond_publ_flag
Ru1 N4 1.962(3) . ?
Ru1 N2 2.063(3) . ?
Ru1 N3 2.069(3) . ?
Ru1 N5 2.074(3) . ?
Ru1 N1 2.076(3) . ?
Ru1 N7 2.086(3) . ?
N1 C1 1.357(5) . ?
N1 C5 1.361(5) . ?
C1 C2 1.385(5) . ?
C1 H1 0.9500 . ?
C2 C3 1.380(6) . ?
C2 H2 0.9500 . ?
C3 C4 1.377(6) . ?
C3 H3 0.9500 . ?
C4 C5 1.388(5) . ?
C4 H4 0.9500 . ?
C5 C6 1.472(5) . ?
C6 N2 1.368(5) . ?
C6 C7 1.384(5) . ?
C7 C8 1.381(6) . ?
C7 H7 0.9500 . ?
C8 C9 1.388(6) . ?
C8 H8 0.9500 . ?
C9 C10 1.383(5) . ?
C9 H9 0.9500 . ?
C10 N2 1.345(5) . ?
C10 H10 0.9500 . ?
N3 C11 1.342(5) . ?
N3 C15 1.372(5) . ?
C11 C12 1.384(5) . ?
C11 H11 0.9500 . ?
C12 C13 1.386(6) . ?
C12 H12 0.9500 . ?
C13 C14 1.387(6) . ?
C13 H13 0.9500 . ?
C14 C15 1.386(5) . ?
C14 H14 0.9500 . ?
C15 C16 1.473(5) . ?
C16 N4 1.362(5) . ?
C16 C17 1.389(5) . ?
C17 C18 1.385(6) . ?
C17 H17 0.9500 . ?
C18 C19 1.393(5) . ?
C18 H18 0.9500 . ?
C19 C20 1.389(5) . ?
C19 H19 0.9500 . ?
C20 N4 1.359(5) . ?
C20 C21 1.479(5) . ?
C21 N5 1.364(5) . ?
C21 C22 1.387(5) . ?
C22 C23 1.392(5) . ?
C22 H22 0.9500 . ?
C23 C24 1.381(6) . ?
C23 H23 0.9500 . ?
C24 C25 1.377(5) . ?
C24 H24 0.9500 . ?
C25 N5 1.345(5) . ?
C25 H25 0.9500 . ?
N6 N7 1.332(4) . ?
N6 C26 1.337(5) . ?
N7 N8 1.309(4) . ?
N8 N9 1.339(4) . ?
N9 C26 1.344(5) . ?
C26 C27 1.472(5) . ?
C27 C32 1.388(5) . ?
C27 C28 1.403(5) . ?
C28 C29 1.377(6) . ?
C28 H28 0.9500 . ?
C29 C30 1.400(6) . ?
C29 H29 0.9500 . ?
C30 C31 1.394(6) . ?
C30 C33 1.436(6) . ?
C31 C32 1.388(6) . ?
C31 H31 0.9500 . ?
C32 H32 0.9500 . ?
C33 N10 1.137(6) . ?
C34 Cl2 1.786(11) . ?
C34 Cl1 1.799(10) . ?
C34 H34A 0.9900 . ?
C34 H34B 0.9900 . ?
C34' Cl2' 1.714(19) . ?
C34' Cl1' 1.735(19) . ?
C34' H34C 0.9900 . ?
C34' H34D 0.9900 . ?
C35 Cl4 1.736(5) . ?
C35 Cl3 1.760(6) . ?
C35 H35A 0.9900 . ?
C35 H35B 0.9900 . ?
P1 F6 1.592(2) . ?
P1 F4 1.595(2) . ?
P1 F2 1.599(2) . ?
P1 F1 1.607(2) . ?
P1 F5 1.608(2) . ?
P1 F3 1.610(3) . ?
